data_7159330
loop_
_publ_author_name
'Ray, Subhasish'
'Yadav, Anup Kumar'
'Singh, Saurabh'
'Ansari, Monish Arbaz'
'Singh, Maya Shankar'

_publ_section_title
;
 Electronically-controlled diastereoselective synthesis of spirocycles
 <i>via</i> [4 + 2] cycloaddition of 2-arylidene-1-indenones with benzyne.
;
_journal_issue 20
_journal_name_full 'Organic &amp; biomolecular chemistry'
_journal_page_first 4195
_journal_page_last 4199
_journal_paper_doi 10.1039/d3ob00417a
_journal_volume 21
_journal_year 2023
_chemical_formula_moiety 'C29 H22 O'
_chemical_formula_sum 'C29 H22 O'
_chemical_formula_weight 386.497
_space_group_crystal_system monoclinic
_space_group_IT_number 14
_space_group_name_Hall '-P 2yn'
_space_group_name_H-M_alt 'P 1 21/n 1'
_symmetry_Int_Tables_number 14
_atom_sites_solution_primary iterative
_audit_creation_date 2022-09-21
_audit_creation_method
;
Olex2 1.5
(compiled 2022.04.07 svn.rca3783a0 for OlexSys, GUI svn.r6498)
;
_audit_update_record
;
2023-01-21 deposited with the CCDC.	2023-04-25 downloaded from the CCDC.
;
_cell_angle_alpha 90
_cell_angle_beta 94.2755(14)
_cell_angle_gamma 90
_cell_formula_units_Z 4
_cell_length_a 12.38262(19)
_cell_length_b 11.76838(19)
_cell_length_c 14.2059(2)
_cell_measurement_reflns_used 1283
_cell_measurement_temperature 298
_cell_measurement_theta_max 28.3
_cell_measurement_theta_min 2.3
_cell_volume 2064.37(5)
_computing_molecular_graphics 'Olex2 1.5 (Dolomanov et al., 2009)'
_computing_publication_material 'Olex2 1.5 (Dolomanov et al., 2009)'
_computing_structure_refinement 'olex2.refine 1.5 (Bourhis et al., 2015)'
_computing_structure_solution 'olex2.solve 1.5 (Bourhis et al., 2015)'
_diffrn_ambient_temperature 298
_diffrn_measured_fraction_theta_full 0.9863
_diffrn_measured_fraction_theta_max 0.9793
_diffrn_measurement_device_type 'Xcalibur, Eos'
_diffrn_radiation_type 'Cu K\a'
_diffrn_radiation_wavelength 1.54184
_diffrn_reflns_av_R_equivalents 0.0194
_diffrn_reflns_av_unetI/netI 0.0190
_diffrn_reflns_Laue_measured_fraction_full 0.9863
_diffrn_reflns_Laue_measured_fraction_max 0.9793
_diffrn_reflns_limit_h_max 14
_diffrn_reflns_limit_h_min -14
_diffrn_reflns_limit_k_max 14
_diffrn_reflns_limit_k_min -13
_diffrn_reflns_limit_l_max 16
_diffrn_reflns_limit_l_min -11
_diffrn_reflns_number 11591
_diffrn_reflns_point_group_measured_fraction_full 0.9863
_diffrn_reflns_point_group_measured_fraction_max 0.9793
_diffrn_reflns_theta_full 67.6840
_diffrn_reflns_theta_max 68.13
_diffrn_reflns_theta_min 4.92
_exptl_absorpt_coefficient_mu 0.567
_exptl_absorpt_correction_T_max 28.2
_exptl_absorpt_correction_T_min 2.3
_exptl_absorpt_correction_type multi-scan
_exptl_crystal_colour 'clear yellowish colourless'
_exptl_crystal_colour_lustre clear
_exptl_crystal_colour_modifier yellowish
_exptl_crystal_colour_primary colourless
_exptl_crystal_density_diffrn 1.244
_exptl_crystal_description block
_exptl_crystal_F_000 818.437
_exptl_crystal_preparation 'Ethanol evaporation'
_exptl_crystal_recrystallization_method Ethanol
_exptl_crystal_size_max 0.2
_exptl_crystal_size_mid 0.2
_exptl_crystal_size_min 0.2
_refine_diff_density_max 0.1887
_refine_diff_density_min -0.1656
_refine_diff_density_rms 0.0310
_refine_ls_d_res_high 0.8307
_refine_ls_d_res_low 8.9826
_refine_ls_goodness_of_fit_ref 1.0321
_refine_ls_hydrogen_treatment mixed
_refine_ls_matrix_type full
_refine_ls_number_constraints 38
_refine_ls_number_parameters 280
_refine_ls_number_reflns 3685
_refine_ls_number_restraints 0
_refine_ls_restrained_S_all 1.0321
_refine_ls_R_factor_all 0.0427
_refine_ls_R_factor_gt 0.0362
_refine_ls_shift/su_max 0.0007
_refine_ls_shift/su_mean 0.0001
_refine_ls_structure_factor_coef Fsqd
_refine_ls_weighting_details 'w=1/[\s^2^(Fo^2^)+(0.0506P)^2^+0.2257P] where P=(Fo^2^+2Fc^2^)/3'
_refine_ls_weighting_scheme calc
_refine_ls_wR_factor_gt 0.0924
_refine_ls_wR_factor_ref 0.0970
_reflns_Friedel_coverage 0.0
_reflns_limit_h_max 10
_reflns_limit_h_min -14
_reflns_limit_k_max 14
_reflns_limit_k_min 0
_reflns_limit_l_max 16
_reflns_limit_l_min -10
_reflns_number_gt 3092
_reflns_number_total 3685
_reflns_threshold_expression I>=2u(I)
_cod_data_source_file d3ob00417a3.cif
_cod_data_source_block RAY142_auto
_cod_depositor_comments 'Adding full bibliography for 7159329--7159330.cif.'
_cod_original_cell_volume 2064.37(6)
_cod_original_sg_symbol_Hall '-P 2ybc (x-z,y,z)'
_cod_database_code 7159330
_olex2_refinement_description
;
1. Fixed Uiso
 At 1.2 times of:
  All C(H) groups
 At 1.5 times of:
  All C(H,H,H) groups
2.a Ternary CH refined with riding coordinates:
 C10(H10)
2.b Aromatic/amide H refined with riding coordinates:
 C23(H23), C3(H3), C16(H16), C26(H26), C30(H30), C6(H6), C20(H20), C13(H13),
 C21(H21), C5(H5), C4(H4), C15(H15), C29(H29), C27(H27), C14(H14), C28(H28)
2.c Idealised Me refined as rotating group:
 C24(H24a,H24b,H24c)
;
_olex2_date_sample_submission 2022-09-15
_olex2_submission_special_instructions 'No special instructions were received'

loop_
_space_group_symop_id
_space_group_symop_operation_xyz
1 x,y,z
2 -x+1/2,y+1/2,-z+1/2
3 -x,-y,-z
4 x-1/2,-y-1/2,z-1/2

loop_
_atom_site_label
_atom_site_type_symbol
_atom_site_fract_x
_atom_site_fract_y
_atom_site_fract_z
_atom_site_U_iso_or_equiv
_atom_site_adp_type
_atom_site_occupancy
_atom_site_refinement_flags_posn
O19 O 0.77122(8) 0.82336(8) 0.47482(7) 0.0637(3) Uani 1.000000 .
C17 C 0.56760(9) 0.67258(10) 0.57946(8) 0.0432(3) Uani 1.000000 .
C8 C 0.84646(9) 0.41475(10) 0.48421(8) 0.0450(3) Uani 1.000000 .
C12 C 0.61168(10) 0.77430(10) 0.55169(8) 0.0470(3) Uani 1.000000 .
C2 C 0.73910(9) 0.57545(10) 0.41220(8) 0.0445(3) Uani 1.000000 .
C11 C 0.71353(10) 0.75302(10) 0.50822(8) 0.0468(3) Uani 1.000000 .
C25 C 0.85408(10) 0.65886(10) 0.66410(8) 0.0464(3) Uani 1.000000 .
C18 C 0.63859(9) 0.57325(10) 0.55992(9) 0.0443(3) Uani 1.000000 .
C1 C 0.73613(9) 0.62401(9) 0.51129(8) 0.0420(3) Uani 1.000000 .
C9 C 0.87771(9) 0.47866(10) 0.56479(8) 0.0441(3) Uani 1.000000 .
C7 C 0.79257(9) 0.47217(10) 0.40080(8) 0.0461(3) Uani 1.000000 .
C10 C 0.84851(9) 0.60424(10) 0.56657(8) 0.0427(3) Uani 1.000000 .
H10 H 0.90205(9) 0.64376(10) 0.53103(8) 0.0512(3) Uiso 1.000000 R
C23 C 0.86857(10) 0.29843(11) 0.48402(9) 0.0528(3) Uani 1.000000 .
H23 H 0.84431(10) 0.25559(11) 0.43164(9) 0.0634(4) Uiso 1.000000 R
C3 C 0.68359(11) 0.62606(12) 0.33434(9) 0.0568(3) Uani 1.000000 .
H3 H 0.64725(11) 0.69427(12) 0.34175(9) 0.0681(4) Uiso 1.000000 R
C16 C 0.46880(10) 0.67256(12) 0.61990(9) 0.0541(3) Uani 1.000000 .
H16 H 0.43795(10) 0.60497(12) 0.63867(9) 0.0650(4) Uiso 1.000000 R
C26 C 0.81451(11) 0.60709(12) 0.74258(9) 0.0556(3) Uani 1.000000 .
H26 H 0.78554(11) 0.53428(12) 0.73702(9) 0.0667(4) Uiso 1.000000 R
C22 C 0.92506(11) 0.24468(11) 0.55866(10) 0.0572(3) Uani 1.000000 .
C30 C 0.89796(11) 0.76704(11) 0.67599(10) 0.0558(3) Uani 1.000000 .
H30 H 0.92610(11) 0.80320(11) 0.62500(10) 0.0670(4) Uiso 1.000000 R
C6 C 0.79333(11) 0.42588(12) 0.31009(9) 0.0566(3) Uani 1.000000 .
H6 H 0.83211(11) 0.35956(12) 0.30117(9) 0.0680(4) Uiso 1.000000 R
C20 C 0.93853(11) 0.42525(11) 0.63798(9) 0.0555(3) Uani 1.000000 .
H20 H 0.96401(11) 0.46746(11) 0.69035(9) 0.0665(4) Uiso 1.000000 R
C13 C 0.56038(13) 0.87786(12) 0.56467(10) 0.0624(4) Uani 1.000000 .
H13 H 0.59113(13) 0.94581(12) 0.54660(10) 0.0749(4) Uiso 1.000000 R
C21 C 0.96194(12) 0.31065(12) 0.63458(10) 0.0624(4) Uani 1.000000 .
H21 H 1.00339(12) 0.27734(12) 0.68446(10) 0.0749(4) Uiso 1.000000 R
C5 C 0.73753(12) 0.47693(14) 0.23361(9) 0.0645(4) Uani 1.000000 .
H5 H 0.73762(12) 0.44438(14) 0.17397(9) 0.0774(5) Uiso 1.000000 R
C4 C 0.68182(13) 0.57620(13) 0.24619(9) 0.0651(4) Uani 1.000000 .
H4 H 0.64278(13) 0.60992(13) 0.19514(9) 0.0781(5) Uiso 1.000000 R
C15 C 0.41760(12) 0.77509(14) 0.63155(10) 0.0674(4) Uani 1.000000 .
H15 H 0.35106(12) 0.77598(14) 0.65788(10) 0.0808(5) Uiso 1.000000 R
C29 C 0.90057(14) 0.82201(13) 0.76231(12) 0.0712(4) Uani 1.000000 .
H29 H 0.92969(14) 0.89470(13) 0.76852(12) 0.0855(5) Uiso 1.000000 R
C27 C 0.81760(14) 0.66231(14) 0.82895(10) 0.0687(4) Uani 1.000000 .
H27 H 0.79054(14) 0.62643(14) 0.88057(10) 0.0825(5) Uiso 1.000000 R
C14 C 0.46261(14) 0.87649(14) 0.60513(11) 0.0728(4) Uani 1.000000 .
H14 H 0.42667(14) 0.94442(14) 0.61471(11) 0.0874(5) Uiso 1.000000 R
C28 C 0.86044(15) 0.76985(14) 0.83874(11) 0.0760(5) Uani 1.000000 .
H28 H 0.86220(15) 0.80690(14) 0.89665(11) 0.0912(5) Uiso 1.000000 R
C24 C 0.94788(15) 0.11889(13) 0.55699(13) 0.0800(5) Uani 1.000000 .
H24a H 0.9013(8) 0.0836(2) 0.5084(6) 0.1199(7) Uiso 1.000000 GR
H24b H 1.0221(3) 0.10666(13) 0.5444(9) 0.1199(7) Uiso 1.000000 GR
H24c H 0.9347(10) 0.0864(2) 0.6170(3) 0.1199(7) Uiso 1.000000 GR
H18a H 0.6616(12) 0.5347(12) 0.6185(11) 0.065(4) Uiso 1.000000 .
H18b H 0.5984(12) 0.5163(13) 0.5189(10) 0.063(4) Uiso 1.000000 .

loop_
_atom_site_aniso_label
_atom_site_aniso_U_11
_atom_site_aniso_U_22
_atom_site_aniso_U_33
_atom_site_aniso_U_12
_atom_site_aniso_U_13
_atom_site_aniso_U_23
O19 0.0727(6) 0.0466(5) 0.0727(6) -0.0117(4) 0.0104(5) 0.0132(4)
C17 0.0456(6) 0.0454(6) 0.0379(6) -0.0001(5) -0.0021(4) -0.0024(5)
C8 0.0417(6) 0.0477(6) 0.0460(6) 0.0003(5) 0.0061(5) -0.0056(5)
C12 0.0549(7) 0.0418(6) 0.0436(6) 0.0033(5) -0.0020(5) 0.0003(5)
C2 0.0453(6) 0.0460(6) 0.0422(6) -0.0079(5) 0.0034(5) 0.0010(5)
C11 0.0543(7) 0.0401(6) 0.0453(6) -0.0047(5) -0.0013(5) 0.0047(5)
C25 0.0462(6) 0.0451(6) 0.0476(6) 0.0016(5) 0.0005(5) -0.0061(5)
C18 0.0457(6) 0.0388(6) 0.0487(7) -0.0045(5) 0.0051(5) 0.0009(5)
C1 0.0449(6) 0.0370(6) 0.0443(6) -0.0027(5) 0.0041(5) 0.0016(5)
C9 0.0416(6) 0.0454(6) 0.0454(6) 0.0002(5) 0.0048(5) -0.0039(5)
C7 0.0446(6) 0.0506(7) 0.0433(6) -0.0068(5) 0.0053(5) -0.0051(5)
C10 0.0431(6) 0.0421(6) 0.0431(6) -0.0046(5) 0.0042(4) -0.0020(5)
C23 0.0523(7) 0.0504(7) 0.0561(7) 0.0031(5) 0.0069(5) -0.0123(6)
C3 0.0646(8) 0.0543(7) 0.0505(7) -0.0052(6) -0.0019(6) 0.0073(6)
C16 0.0502(7) 0.0630(8) 0.0495(7) -0.0005(6) 0.0049(5) -0.0068(6)
C26 0.0648(8) 0.0530(7) 0.0490(7) 0.0003(6) 0.0054(6) -0.0043(6)
C22 0.0571(7) 0.0495(7) 0.0660(8) 0.0097(6) 0.0111(6) -0.0036(6)
C30 0.0562(7) 0.0506(7) 0.0603(8) -0.0051(6) 0.0012(6) -0.0087(6)
C6 0.0595(7) 0.0638(8) 0.0473(7) -0.0061(6) 0.0089(5) -0.0104(6)
C20 0.0596(7) 0.0567(8) 0.0489(7) 0.0063(6) -0.0038(6) -0.0063(6)
C13 0.0788(9) 0.0449(7) 0.0627(8) 0.0107(7) -0.0006(7) 0.0025(6)
C21 0.0682(8) 0.0591(8) 0.0591(8) 0.0166(7) -0.0012(6) 0.0036(6)
C5 0.0739(9) 0.0796(10) 0.0406(7) -0.0189(8) 0.0081(6) -0.0066(6)
C4 0.0794(9) 0.0713(9) 0.0431(7) -0.0146(8) -0.0051(6) 0.0095(6)
C15 0.0586(8) 0.0810(10) 0.0630(8) 0.0146(7) 0.0078(6) -0.0086(7)
C29 0.0796(10) 0.0571(8) 0.0759(10) -0.0043(7) -0.0016(8) -0.0242(7)
C27 0.0847(10) 0.0736(10) 0.0486(7) 0.0107(8) 0.0106(7) -0.0055(7)
C14 0.0799(10) 0.0672(10) 0.0715(10) 0.0297(8) 0.0057(8) -0.0069(8)
C28 0.0965(12) 0.0718(10) 0.0588(9) 0.0095(9) 0.0008(8) -0.0247(8)
C24 0.0901(12) 0.0528(8) 0.0979(12) 0.0200(8) 0.0126(9) -0.0016(8)

loop_
_atom_type_symbol
_atom_type_scat_dispersion_real
_atom_type_scat_dispersion_imag
_atom_type_scat_Cromer_Mann_a1
_atom_type_scat_Cromer_Mann_a2
_atom_type_scat_Cromer_Mann_a3
_atom_type_scat_Cromer_Mann_a4
_atom_type_scat_Cromer_Mann_b1
_atom_type_scat_Cromer_Mann_b2
_atom_type_scat_Cromer_Mann_b3
_atom_type_scat_Cromer_Mann_b4
_atom_type_scat_Cromer_Mann_c
_atom_type_scat_source
_atom_type_scat_dispersion_source
C 0.01920 0.00962 2.31000 1.02000 1.58860 0.86500 20.84390 10.20750 0.56870 51.65120 0.21560 'International Tables Volume C Table 6.1.1.4 (pp. 500-502)' 'Henke, Gullikson and Davis, At. Data and Nucl. Data Tables, 1993, 54, 2'
H 0.00000 0.00000 0.49300 0.32291 0.14019 0.04081 10.51090 26.12570 3.14236 57.79970 0.00304 'International Tables Volume C Table 6.1.1.4 (pp. 500-502)' 'Henke, Gullikson and Davis, At. Data and Nucl. Data Tables, 1993, 54, 2'
O 0.05239 0.03377 3.04850 2.28680 1.54630 0.86700 13.27710 5.70110 0.32390 32.90890 0.25080 'International Tables Volume C Table 6.1.1.4 (pp. 500-502)' 'Henke, Gullikson and Davis, At. Data and Nucl. Data Tables, 1993, 54, 2'

loop_
_geom_angle_atom_site_label_1
_geom_angle_atom_site_label_2
_geom_angle_atom_site_label_3
_geom_angle
_geom_angle_site_symmetry_1
_geom_angle_site_symmetry_3
_geom_angle_publ_flag
C18 C17 C12 111.82(10) . . ?
C16 C17 C12 119.71(11) . . ?
C16 C17 C18 128.47(11) . . ?
C7 C8 C9 119.36(11) . . ?
C23 C8 C9 119.08(11) . . ?
C23 C8 C7 121.55(11) . . ?
C11 C12 C17 109.99(10) . . ?
C13 C12 C17 121.68(12) . . ?
C13 C12 C11 128.33(12) . . ?
C7 C2 C1 118.51(10) . . ?
C3 C2 C1 121.98(11) . . ?
C3 C2 C7 119.32(11) . . ?
C12 C11 O19 126.74(12) . . ?
C1 C11 O19 124.85(12) . . ?
C1 C11 C12 108.41(9) . . ?
C26 C25 C10 123.30(11) . . ?
C30 C25 C10 119.18(11) . . ?
C30 C25 C26 117.49(11) . . ?
C1 C18 C17 105.55(9) . . ?
H18a C18 C17 110.0(9) . . ?
H18a C18 C1 111.9(9) . . ?
H18b C18 C17 111.0(8) . . ?
H18b C18 C1 111.7(8) . . ?
H18b C18 H18a 106.7(12) . . ?
C11 C1 C2 111.09(9) . . ?
C18 C1 C2 109.87(9) . . ?
C18 C1 C11 104.19(9) . . ?
C10 C1 C2 109.07(9) . . ?
C10 C1 C11 108.25(9) . . ?
C10 C1 C18 114.30(9) . . ?
C10 C9 C8 118.93(10) . . ?
C20 C9 C8 118.08(11) . . ?
C20 C9 C10 122.93(11) . . ?
C2 C7 C8 119.55(10) . . ?
C6 C7 C8 121.74(12) . . ?
C6 C7 C2 118.70(11) . . ?
C1 C10 C25 111.84(9) . . ?
C9 C10 C25 115.46(10) . . ?
C9 C10 C1 109.86(9) . . ?
H10 C10 C25 106.36(6) . . ?
H10 C10 C1 106.36(6) . . ?
H10 C10 C9 106.36(6) . . ?
H23 C23 C8 118.78(7) . . ?
C22 C23 C8 122.44(12) . . ?
C22 C23 H23 118.78(8) . . ?
H3 C3 C2 119.60(8) . . ?
C4 C3 C2 120.80(14) . . ?
C4 C3 H3 119.60(9) . . ?
H16 C16 C17 120.78(8) . . ?
C15 C16 C17 118.44(13) . . ?
C15 C16 H16 120.78(9) . . ?
H26 C26 C25 119.47(7) . . ?
C27 C26 C25 121.05(13) . . ?
C27 C26 H26 119.47(9) . . ?
C21 C22 C23 117.54(12) . . ?
C24 C22 C23 121.54(13) . . ?
C24 C22 C21 120.91(13) . . ?
H30 C30 C25 119.37(8) . . ?
C29 C30 C25 121.26(14) . . ?
C29 C30 H30 119.37(9) . . ?
H6 C6 C7 119.41(8) . . ?
C5 C6 C7 121.18(14) . . ?
C5 C6 H6 119.41(9) . . ?
H20 C20 C9 119.35(7) . . ?
C21 C20 C9 121.31(12) . . ?
C21 C20 H20 119.35(8) . . ?
H13 C13 C12 121.04(8) . . ?
C14 C13 C12 117.93(14) . . ?
C14 C13 H13 121.04(9) . . ?
C20 C21 C22 121.27(13) . . ?
H21 C21 C22 119.36(8) . . ?
H21 C21 C20 119.36(8) . . ?
H5 C5 C6 120.20(9) . . ?
C4 C5 C6 119.59(13) . . ?
C4 C5 H5 120.20(8) . . ?
C5 C4 C3 120.29(13) . . ?
H4 C4 C3 119.85(9) . . ?
H4 C4 C5 119.85(8) . . ?
H15 C15 C16 119.16(9) . . ?
C14 C15 C16 121.68(14) . . ?
C14 C15 H15 119.16(9) . . ?
H29 C29 C30 119.81(9) . . ?
C28 C29 C30 120.38(14) . . ?
C28 C29 H29 119.81(9) . . ?
H27 C27 C26 119.81(9) . . ?
C28 C27 C26 120.38(14) . . ?
C28 C27 H27 119.81(9) . . ?
C15 C14 C13 120.55(13) . . ?
H14 C14 C13 119.72(9) . . ?
H14 C14 C15 119.72(9) . . ?
C27 C28 C29 119.43(13) . . ?
H28 C28 C29 120.28(9) . . ?
H28 C28 C27 120.28(9) . . ?
H24a C24 C22 109.5 . . ?
H24b C24 C22 109.5 . . ?
H24b C24 H24a 109.5 . . ?
H24c C24 C22 109.5 . . ?
H24c C24 H24a 109.5 . . ?
H24c C24 H24b 109.5 . . ?

loop_
_geom_bond_atom_site_label_1
_geom_bond_atom_site_label_2
_geom_bond_distance
_geom_bond_site_symmetry_2
_geom_bond_publ_flag
O19 C11 1.2129(15) . ?
C17 C12 1.3852(17) . ?
C17 C18 1.5009(16) . ?
C17 C16 1.3899(18) . ?
C8 C9 1.3999(16) . ?
C8 C7 1.4792(17) . ?
C8 C23 1.3961(18) . ?
C12 C11 1.4665(18) . ?
C12 C13 1.3929(18) . ?
C2 C1 1.5222(16) . ?
C2 C7 1.3992(17) . ?
C2 C3 1.3918(17) . ?
C11 C1 1.5439(16) . ?
C25 C10 1.5242(16) . ?
C25 C26 1.3913(18) . ?
C25 C30 1.3895(17) . ?
C18 C1 1.5547(15) . ?
C18 H18a 0.972(16) . ?
C18 H18b 0.997(15) . ?
C1 C10 1.5634(16) . ?
C9 C10 1.5221(16) . ?
C9 C20 1.3880(17) . ?
C7 C6 1.3997(17) . ?
C10 H10 0.9800 . ?
C23 H23 0.9300 . ?
C23 C22 1.3796(19) . ?
C3 H3 0.9300 . ?
C3 C4 1.3816(19) . ?
C16 H16 0.9300 . ?
C16 C15 1.379(2) . ?
C26 H26 0.9300 . ?
C26 C27 1.3865(19) . ?
C22 C21 1.379(2) . ?
C22 C24 1.5075(19) . ?
C30 H30 0.9300 . ?
C30 C29 1.385(2) . ?
C6 H6 0.9300 . ?
C6 C5 1.381(2) . ?
C20 H20 0.9300 . ?
C20 C21 1.3810(19) . ?
C13 H13 0.9300 . ?
C13 C14 1.378(2) . ?
C21 H21 0.9300 . ?
C5 H5 0.9300 . ?
C5 C4 1.375(2) . ?
C4 H4 0.9300 . ?
C15 H15 0.9300 . ?
C15 C14 1.381(2) . ?
C29 H29 0.9300 . ?
C29 C28 1.372(2) . ?
C27 H27 0.9300 . ?
C27 C28 1.375(2) . ?
C14 H14 0.9300 . ?
C28 H28 0.9300 . ?
C24 H24a 0.9600 . ?
C24 H24b 0.9600 . ?
C24 H24c 0.9600 . ?

loop_
_geom_torsion_atom_site_label_1
_geom_torsion_atom_site_label_2
_geom_torsion_atom_site_label_3
_geom_torsion_atom_site_label_4
_geom_torsion
_geom_torsion_site_symmetry_1
_geom_torsion_site_symmetry_2
_geom_torsion_site_symmetry_3
_geom_torsion_site_symmetry_4
_geom_torsion_publ_flag
O19 C11 C12 C17 178.47(13) . . . . ?
O19 C11 C12 C13 -0.62(17) . . . . ?
O19 C11 C1 C2 -61.38(13) . . . . ?
O19 C11 C1 C18 -179.63(13) . . . . ?
O19 C11 C1 C10 58.35(13) . . . . ?
C17 C12 C11 C1 -1.28(10) . . . . ?
C17 C12 C13 C14 -0.92(14) . . . . ?
C17 C18 C1 C2 -118.13(9) . . . . ?
C17 C18 C1 C11 0.95(10) . . . . ?
C17 C18 C1 C10 118.90(9) . . . . ?
C17 C16 C15 C14 -0.73(15) . . . . ?
C8 C9 C10 C25 162.32(10) . . . . ?
C8 C9 C10 C1 34.72(11) . . . . ?
C8 C9 C20 C21 -4.10(14) . . . . ?
C8 C7 C2 C1 -1.40(12) . . . . ?
C8 C7 C2 C3 -176.57(11) . . . . ?
C8 C7 C6 C5 176.25(12) . . . . ?
C8 C23 C22 C21 -1.28(15) . . . . ?
C8 C23 C22 C24 179.91(13) . . . . ?
C12 C11 C1 C2 118.37(9) . . . . ?
C12 C11 C1 C18 0.13(10) . . . . ?
C12 C11 C1 C10 -121.90(9) . . . . ?
C12 C13 C14 C15 -0.11(15) . . . . ?
C2 C1 C10 C25 175.67(9) . . . . ?
C2 C1 C10 C9 -54.76(10) . . . . ?
C2 C7 C6 C5 -3.67(13) . . . . ?
C2 C3 C4 C5 -1.73(15) . . . . ?
C11 C1 C10 C25 54.68(10) . . . . ?
C11 C1 C10 C9 -175.75(9) . . . . ?
C25 C10 C1 C18 -60.93(10) . . . . ?
C25 C10 C9 C20 -20.73(12) . . . . ?
C25 C26 C27 C28 -0.21(17) . . . . ?
C25 C30 C29 C28 0.62(16) . . . . ?
C18 C1 C10 C9 68.65(10) . . . . ?
C1 C10 C9 C20 -148.32(10) . . . . ?
C9 C20 C21 C22 -0.53(16) . . . . ?
C7 C6 C5 C4 1.26(16) . . . . ?
C23 C22 C21 C20 3.23(16) . . . . ?
C3 C4 C5 C6 1.47(17) . . . . ?
C16 C15 C14 C13 0.94(17) . . . . ?
C26 C27 C28 C29 -0.25(18) . . . . ?
C30 C29 C28 C27 0.05(19) . . . . ?
